data_9001168
loop_
_publ_author_name
'Grice, J. D.'
'Groat, L. A.'

_publ_section_title
;
 Crystal structure of paulkellerite
;
_journal_name_full 'American Mineralogist'
_journal_page_first 873
_journal_page_last 875
_journal_volume 73
_journal_year 1988
_chemical_formula_sum 'Bi2 Fe H2 O8 P'
_chemical_name_mineral Paulkellerite
_space_group_IT_number 15
_symmetry_space_group_name_Hall '-C 2yc'
_symmetry_space_group_name_H-M 'C 1 2/c 1'
_cell_angle_alpha 90
_cell_angle_beta 115.34
_cell_angle_gamma 90
_cell_formula_units_Z 4
_cell_length_a 11.380
_cell_length_b 6.660
_cell_length_c 9.653
_cell_volume 661.216
_database_code_amcsd 0001191
_exptl_crystal_density_diffrn 6.377
_cod_original_formula_sum 'Bi2 Fe P O8 H2'
_cod_database_code 9001168

loop_
_space_group_symop_operation_xyz
x,y,z
1/2+x,1/2+y,z
x,-y,1/2+z
1/2+x,1/2-y,1/2+z
-x,y,1/2-z
1/2-x,1/2+y,1/2-z
-x,-y,-z
1/2-x,1/2-y,-z

loop_
_atom_site_aniso_label
_atom_site_aniso_U_11
_atom_site_aniso_U_22
_atom_site_aniso_U_33
_atom_site_aniso_U_12
_atom_site_aniso_U_13
_atom_site_aniso_U_23
Bi 0.01090 0.00700 0.01180 0.00020 0.00350 -0.00020
Fe 0.00950 0.00700 0.01150 -0.00060 0.00360 -0.00100
P 0.01100 0.00400 0.01200 0.00000 0.00500 0.00000
O1 0.02600 0.00900 0.01700 0.00100 0.01500 0.00300
O2 0.01100 0.00900 0.01700 0.00000 0.00300 -0.00500
O3 0.01700 0.01100 0.01300 0.00400 0.00800 0.00500
O-H 0.01200 0.01300 0.01600 -0.00400 0.00000 0.00000

loop_
_atom_site_label
_atom_site_fract_x
_atom_site_fract_y
_atom_site_fract_z
_atom_site_type_symbol
_atom_site_attached_hydrogens
Bi 0.23390 0.03767 0.08772 Bi 0
Fe 0.50000 0.00000 0.50000 Fe 0
P 0.00000 0.17190 0.25000 P 0
O1 0.10460 0.04160 0.23860 O 0
O2 0.43460 0.19290 0.60780 O 0
O3 0.35120 0.17260 0.98200 O 0
O-H 0.38060 0.14100 0.30150 O 1

loop_
_cod_changelog_entry_id
_cod_changelog_entry_author
_cod_changelog_entry_date
_cod_changelog_entry_text
1
;cod-tools version 3.8.0
Id: cif_guess_AMCSD_atom_types 9574 2023-05-10 09:00:05Z saulius
;
2023-05-10T18:47:06+03:00
;Derived atom types and hydrogen counts
from atom names that follow the AMCSD naming convention
(Wat == water, O-H == hydroxyl).
;
2
;cod-tools version 3.10.1
Id: cif_fix_AMCSD_aniso_labels 10200 2024-08-01 14:09:44Z saulius
;
2024-08-02T12:19:57+03:00
;Changed the following '_atom_site_aniso_label' values:
'OH' -> 'O-H'
;

loop_
_cod_related_entry_id
_cod_related_entry_database
_cod_related_entry_code
1 AMCSD 0001191
